data_2213707
loop_
_publ_author_name
'Samuel Robinson Jebas'
'Balasubramanian, T.'
'Alexandra M. Z. Slawin'

_publ_section_title
;
 Tris(2-aminopyridine-\k<i>N</i>^1^)(nitrato-\k<i>O</i>)silver(I)
;
_journal_coeditor_code BV2049
_journal_issue 6
_journal_name_full 'Acta Crystallographica Section E'
_journal_page_first m1624
_journal_page_last m1626
_journal_paper_doi 10.1107/S1600536807018521
_journal_volume 63
_journal_year 2007
_chemical_formula_iupac '[Ag (N O3) (C15 H18 N6)]'
_chemical_formula_moiety 'C15 H18 Ag N7 O3'
_chemical_formula_sum 'C15 H18 Ag N7 O3'
_chemical_formula_weight 452.23
_chemical_name_systematic
;
Tris(2-aminopyridine-\kN^1^)(nitrato-\kO)silver(I)
;
_space_group_IT_number 14
_symmetry_cell_setting monoclinic
_symmetry_space_group_name_Hall '-P 2ybc'
_symmetry_space_group_name_H-M 'P 1 21/c 1'
_audit_creation_method 'WinGX routine CIF_UPDATE'
_cell_angle_alpha 90
_cell_angle_beta 98.001(6)
_cell_angle_gamma 90
_cell_formula_units_Z 4
_cell_length_a 10.932(3)
_cell_length_b 8.027(2)
_cell_length_c 18.948(6)
_cell_measurement_reflns_used 4551
_cell_measurement_temperature 293(2)
_cell_measurement_theta_max 28.0369
_cell_measurement_theta_min 2.1707
_cell_volume 1646.5(8)
_computing_cell_refinement CrystalClear
_computing_data_collection 'CrystalClear (Rigaku, 2004)'
_computing_data_reduction CrystalClear
_computing_molecular_graphics 'PLATON (Spek, 2003)'
_computing_publication_material SHELXL97
_computing_structure_refinement 'SHELXL97 (Sheldrick, 1997)'
_computing_structure_solution 'SHELXS97 (Sheldrick, 1997)'
_diffrn_measured_fraction_theta_full 0.988
_diffrn_measured_fraction_theta_max 0.988
_diffrn_measurement_device_type CCD
_diffrn_measurement_method dtprofit.ref
_diffrn_radiation_type MoK\a
_diffrn_radiation_wavelength 0.71073
_diffrn_reflns_av_R_equivalents 0.0548
_diffrn_reflns_limit_h_max 13
_diffrn_reflns_limit_h_min -12
_diffrn_reflns_limit_k_max 8
_diffrn_reflns_limit_k_min -9
_diffrn_reflns_limit_l_max 22
_diffrn_reflns_limit_l_min -22
_diffrn_reflns_number 15950
_diffrn_reflns_theta_full 25
_diffrn_reflns_theta_max 25.35
_diffrn_reflns_theta_min 1.88
_diffrn_standards_decay_% 0
_diffrn_standards_interval_time 60
_diffrn_standards_number 3
_exptl_absorpt_coefficient_mu 1.258
_exptl_absorpt_correction_T_max 0.927
_exptl_absorpt_correction_T_min 0.925
_exptl_absorpt_correction_type multi-scan
_exptl_absorpt_process_details '(SADABS; Sheldrick, 1996)'
_exptl_crystal_colour 'Pale yellow'
_exptl_crystal_density_diffrn 1.824
_exptl_crystal_density_method 'not measured'
_exptl_crystal_description needle
_exptl_crystal_F_000 912
_exptl_crystal_size_max 0.06
_exptl_crystal_size_mid 0.06
_exptl_crystal_size_min 0.06
_refine_diff_density_max 0.489
_refine_diff_density_min -0.59
_refine_ls_extinction_method none
_refine_ls_goodness_of_fit_ref 1.043
_refine_ls_hydrogen_treatment constr
_refine_ls_matrix_type full
_refine_ls_number_parameters 236
_refine_ls_number_reflns 2981
_refine_ls_number_restraints 6
_refine_ls_restrained_S_all 2.14
_refine_ls_R_factor_gt 0.0282
_refine_ls_shift/su_max 0.001
_refine_ls_structure_factor_coef Fsqd
_refine_ls_weighting_details 'calc w=1/[\s^2^(Fo^2^)+(0.0279P)^2^+1.8285P] where P=(Fo^2^+2Fc^2^)/3'
_refine_ls_weighting_scheme calc
_refine_ls_wR_factor_ref 0.0668
_reflns_number_gt 2755
_reflns_number_total 2981
_reflns_threshold_expression I>2\s(I)
_cod_data_source_file bv2049.cif
_cod_data_source_block I
_cod_depositor_comments
;
The following automatic conversions were performed:
'_symmetry_cell_setting' value 'Monoclinic' changed to 'monoclinic'
according to '/home/saulius/struct/CIF-dictionaries/cif_core.dic'
dictionary named 'cif_core.dic' version 2.4.1 from
2010-06-29.

'_geom_bond_publ_flag' value 'Y' changed to 'y' according to
'/home/saulius/struct/CIF-dictionaries/cif_core.dic' dictionary named
'cif_core.dic' version 2.4.1 from 2010-06-29 (4
times).

'_geom_angle_publ_flag' value 'Y' changed to 'y' according to
'/home/saulius/struct/CIF-dictionaries/cif_core.dic' dictionary named
'cif_core.dic' version 2.4.1 from 2010-06-29 (7
times).

'_geom_hbond_publ_flag' value 'Y' changed to 'y' according to
'/home/saulius/struct/CIF-dictionaries/cif_core.dic' dictionary named
'cif_core.dic' version 2.4.1 from 2010-06-29 (7 times).

Automatic conversion script
Id: cif_fix_enum 1527 2010-12-29 10:47:43Z saulius 

The following automatic conversions were performed:

'_symmetry_cell_setting' value 'Monoclinic' changed to 'monoclinic'
according to /home/saulius/struct/CIF-dictionaries/cif_core.dic
dictionary named 'cif_core.dic' version 2.4.1 from
2010-06-29.

'_geom_bond_publ_flag' value 'Y' changed to 'y'
according to /home/saulius/struct/CIF-dictionaries/cif_core.dic
dictionary named 'cif_core.dic' version 2.4.1 from 2010-06-29 (4
times).

'_geom_angle_publ_flag' value 'Y' changed to 'y' according
to /home/saulius/struct/CIF-dictionaries/cif_core.dic dictionary
named 'cif_core.dic' version 2.4.1 from 2010-06-29 (7
times).

'_geom_hbond_publ_flag' value 'Y' changed to 'y' according
to /home/saulius/struct/CIF-dictionaries/cif_core.dic dictionary
named 'cif_core.dic' version 2.4.1 from 2010-06-29 (7 times).

Automatic conversion script
Id: cif_fix_values 1715 2011-07-08 13:25:40Z adriana 
;
_cod_original_cell_volume 1646.4(8)
_cod_original_sg_symbol_H-M 'P 21/c'
_cod_database_code 2213707
_cod_database_fobs_code 2213707

loop_
_symmetry_equiv_pos_as_xyz
'x, y, z'
'-x, y+1/2, -z+1/2'
'-x, -y, -z'
'x, -y-1/2, z-1/2'

loop_
_atom_site_type_symbol
_atom_site_label
_atom_site_fract_x
_atom_site_fract_y
_atom_site_fract_z
_atom_site_U_iso_or_equiv
_atom_site_adp_type
_atom_site_calc_flag
_atom_site_refinement_flags
_atom_site_occupancy
C C2 0.4103(5) 0.4811(6) 0.8183(3) 0.0189(11) Uani d . 1
C C3 0.4705(5) 0.5863(7) 0.7771(3) 0.0237(12) Uani d . 1
H H3A 0.5367 0.6505 0.7979 0.028 Uiso calc R 1
C C4 0.4318(6) 0.5957(7) 0.7050(3) 0.0269(13) Uani d . 1
H H4A 0.4724 0.6664 0.677 0.032 Uiso calc R 1
C C5 0.3342(6) 0.5023(7) 0.6739(3) 0.0279(13) Uani d . 1
H H5A 0.3075 0.5066 0.6252 0.034 Uiso calc R 1
C C6 0.2790(5) 0.4042(7) 0.7174(3) 0.0232(12) Uani d . 1
H H6A 0.2116 0.3411 0.6974 0.028 Uiso calc R 1
C C8 -0.0662(5) 0.4027(6) 0.8429(3) 0.0196(11) Uani d . 1
C C9 -0.1852(5) 0.4490(7) 0.8113(3) 0.0210(12) Uani d . 1
H H9A -0.2296 0.527 0.8336 0.025 Uiso calc R 1
C C10 -0.2360(5) 0.3810(7) 0.7484(3) 0.0238(12) Uani d . 1
H H10A -0.3142 0.4132 0.727 0.029 Uiso calc R 1
C C11 -0.1704(6) 0.2647(7) 0.7172(3) 0.0236(13) Uani d . 1
H H11A -0.2022 0.2149 0.6742 0.028 Uiso calc R 1
C C12 -0.0564(5) 0.2242(7) 0.7514(3) 0.0229(12) Uani d . 1
H H12A -0.012 0.1443 0.7302 0.028 Uiso calc R 1
C C14 0.1379(5) -0.0634(6) 0.9395(3) 0.0177(11) Uani d . 1
C C15 0.1559(5) -0.1925(7) 0.9865(3) 0.0230(12) Uani d . 1
H H15A 0.0892 -0.244 1.003 0.028 Uiso calc R 1
C C16 0.2734(6) -0.2448(7) 1.0086(3) 0.0270(14) Uani d . 1
H H16A 0.2868 -0.3323 1.0409 0.032 Uiso calc R 1
C C17 0.3723(6) -0.1703(7) 0.9841(3) 0.0274(13) Uani d . 1
H H17A 0.4527 -0.2069 0.9983 0.033 Uiso calc R 1
C C18 0.3486(5) -0.0443(7) 0.9394(3) 0.0233(12) Uani d . 1
H H18A 0.4146 0.0081 0.9225 0.028 Uiso calc R 1
N N1 0.3154(4) 0.3911(5) 0.7887(2) 0.0185(10) Uani d . 1
N N2 0.4485(4) 0.4636(6) 0.8897(2) 0.0248(11) Uani d D 1
H H2A 0.411 0.3953 0.9143 0.03 Uiso calc RD 1
H H2B 0.5099 0.5209 0.91 0.03 Uiso calc RD 1
N N7 -0.0026(4) 0.2902(5) 0.8135(2) 0.0198(10) Uani d . 1
N N8 -0.0125(4) 0.4688(6) 0.9045(2) 0.0249(11) Uani d D 1
H H8A 0.0602 0.4369 0.9226 0.03 Uiso calc RD 1
H H8B -0.0507 0.5431 0.9258 0.03 Uiso calc RD 1
N N13 0.2339(4) 0.0119(5) 0.9170(2) 0.0176(9) Uani d . 1
N N14 0.0226(4) -0.0130(6) 0.9148(3) 0.0262(11) Uani d D 1
H H14A 0.0112 0.0675 0.8847 0.031 Uiso calc RD 1
H H14B -0.0397 -0.0612 0.9292 0.031 Uiso calc RD 1
N N21 0.2536(4) 0.3115(5) 1.0291(2) 0.0184(9) Uani d . 1
O O21 0.2414(4) 0.3896(5) 0.9721(2) 0.0254(9) Uani d . 1
O O22 0.3573(4) 0.2890(6) 1.0621(3) 0.0400(12) Uani d . 1
O O23 0.1601(4) 0.2586(5) 1.0523(2) 0.0264(9) Uani d . 1
Ag Ag1 0.21071(4) 0.22633(5) 0.84934(2) 0.02196(19) Uani d . 1

loop_
_atom_site_aniso_label
_atom_site_aniso_U_11
_atom_site_aniso_U_22
_atom_site_aniso_U_33
_atom_site_aniso_U_12
_atom_site_aniso_U_13
_atom_site_aniso_U_23
C2 0.016(3) 0.015(3) 0.027(3) 0.004(2) 0.004(2) -0.001(2)
C3 0.021(3) 0.017(3) 0.034(3) 0.000(2) 0.009(2) 0.001(2)
C4 0.035(3) 0.017(3) 0.033(3) 0.000(2) 0.017(3) 0.004(2)
C5 0.042(4) 0.020(3) 0.024(3) 0.000(3) 0.010(3) 0.001(2)
C6 0.030(3) 0.016(3) 0.023(3) 0.000(2) 0.003(2) 0.001(2)
C8 0.026(3) 0.011(2) 0.023(3) -0.002(2) 0.007(2) 0.004(2)
C9 0.021(3) 0.018(3) 0.025(3) 0.002(2) 0.006(2) 0.003(2)
C10 0.022(3) 0.022(3) 0.027(3) -0.002(2) 0.004(2) 0.008(2)
C11 0.030(3) 0.019(3) 0.022(3) -0.004(2) 0.004(3) 0.002(2)
C12 0.026(3) 0.019(3) 0.024(3) 0.001(2) 0.006(3) -0.002(2)
C14 0.022(3) 0.013(3) 0.019(3) -0.003(2) 0.003(2) -0.004(2)
C15 0.031(3) 0.014(3) 0.025(3) -0.005(2) 0.008(2) -0.002(2)
C16 0.041(4) 0.014(3) 0.024(3) 0.002(2) 0.000(3) -0.001(2)
C17 0.027(3) 0.025(3) 0.029(3) 0.007(2) -0.004(3) -0.005(3)
C18 0.021(3) 0.023(3) 0.026(3) -0.003(2) 0.003(2) -0.006(2)
N1 0.021(2) 0.011(2) 0.024(2) 0.0001(18) 0.0061(19) 0.0015(18)
N2 0.021(3) 0.026(3) 0.027(3) -0.006(2) -0.001(2) 0.005(2)
N7 0.021(3) 0.015(2) 0.023(2) 0.0011(18) 0.003(2) 0.0011(18)
N8 0.024(3) 0.022(2) 0.028(3) 0.0060(19) 0.000(2) -0.007(2)
N13 0.019(2) 0.014(2) 0.021(2) -0.0015(18) 0.0040(19) -0.0022(18)
N14 0.019(3) 0.024(3) 0.036(3) -0.002(2) 0.008(2) 0.009(2)
N21 0.020(2) 0.015(2) 0.021(2) -0.0028(18) 0.0030(19) -0.0049(18)
O21 0.035(2) 0.019(2) 0.022(2) -0.0031(17) 0.0028(17) 0.0023(16)
O22 0.021(2) 0.044(3) 0.050(3) -0.0072(19) -0.011(2) 0.016(2)
O23 0.022(2) 0.021(2) 0.039(3) -0.0044(16) 0.013(2) -0.0002(17)
Ag1 0.0261(3) 0.0173(3) 0.0235(3) -0.00416(16) 0.0068(2) 0.00111(15)

loop_
_atom_type_symbol
_atom_type_description
_atom_type_scat_dispersion_real
_atom_type_scat_dispersion_imag
_atom_type_scat_source
C C 0.0033 0.0016 'International Tables Vol C Tables 4.2.6.8 and 6.1.1.4'
H H 0 0 'International Tables Vol C Tables 4.2.6.8 and 6.1.1.4'
N N 0.0061 0.0033 'International Tables Vol C Tables 4.2.6.8 and 6.1.1.4'
O O 0.0106 0.006 'International Tables Vol C Tables 4.2.6.8 and 6.1.1.4'
Ag Ag -0.8971 1.1015 'International Tables Vol C Tables 4.2.6.8 and 6.1.1.4'

loop_
_geom_angle_atom_site_label_1
_geom_angle_atom_site_label_2
_geom_angle_atom_site_label_3
_geom_angle
_geom_angle_publ_flag
N1 C2 N2 118.5(5) ?
N1 C2 C3 120.1(5) ?
N2 C2 C3 121.3(5) ?
C4 C3 C2 119.5(5) ?
C4 C3 H3A 120.3 ?
C2 C3 H3A 120.3 ?
C5 C4 C3 120.7(5) ?
C5 C4 H4A 119.6 ?
C3 C4 H4A 119.6 ?
C6 C5 C4 116.6(6) ?
C6 C5 H5A 121.7 ?
C4 C5 H5A 121.7 ?
C5 C6 N1 124.1(5) ?
C5 C6 H6A 117.9 ?
N1 C6 H6A 117.9 ?
N7 C8 N8 116.7(5) ?
N7 C8 C9 121.0(5) ?
N8 C8 C9 122.4(5) ?
C10 C9 C8 120.7(5) ?
C10 C9 H9A 119.7 ?
C8 C9 H9A 119.7 ?
C9 C10 C11 118.7(5) ?
C9 C10 H10A 120.6 ?
C11 C10 H10A 120.6 ?
C10 C11 C12 117.4(6) ?
C10 C11 H11A 121.3 ?
C12 C11 H11A 121.3 ?
N7 C12 C11 125.5(5) ?
N7 C12 H12A 117.2 ?
C11 C12 H12A 117.2 ?
N13 C14 N14 119.6(5) ?
N13 C14 C15 120.4(5) ?
N14 C14 C15 120.0(5) ?
C16 C15 C14 118.8(5) ?
C16 C15 H15A 120.6 ?
C14 C15 H15A 120.6 ?
C15 C16 C17 121.0(6) ?
C15 C16 H16A 119.5 ?
C17 C16 H16A 119.5 ?
C18 C17 C16 117.2(6) ?
C18 C17 H17A 121.4 ?
C16 C17 H17A 121.4 ?
C17 C18 N13 123.4(5) ?
C17 C18 H18A 118.3 ?
N13 C18 H18A 118.3 ?
C2 N1 C6 118.9(5) ?
C2 N1 Ag1 123.1(4) ?
C6 N1 Ag1 118.0(4) ?
C2 N2 H2A 120 ?
C2 N2 H2B 120 ?
H2A N2 H2B 120 ?
C8 N7 C12 116.7(5) ?
C8 N7 Ag1 125.5(4) ?
C12 N7 Ag1 117.0(4) ?
C8 N8 H8A 120 ?
C8 N8 H8B 120 ?
H8A N8 H8B 120 ?
C14 N13 C18 119.3(5) ?
C14 N13 Ag1 121.6(3) ?
C18 N13 Ag1 119.1(4) ?
C14 N14 H14A 120 ?
C14 N14 H14B 120 ?
H14A N14 H14B 120 ?
O22 N21 O21 119.8(5) ?
O22 N21 O23 121.1(5) ?
O21 N21 O23 119.1(5) ?
N21 O21 Ag1 120.0(3) y
N13 Ag1 N1 141.02(16) y
N13 Ag1 N7 111.83(16) y
N1 Ag1 N7 106.44(16) y
N13 Ag1 O21 83.22(14) y
N1 Ag1 O21 98.69(14) y
N7 Ag1 O21 98.21(14) y

loop_
_geom_bond_atom_site_label_1
_geom_bond_atom_site_label_2
_geom_bond_distance
_geom_bond_publ_flag
C2 N1 1.323(7) ?
C2 N2 1.365(7) ?
C2 C3 1.378(8) ?
C3 C4 1.374(8) ?
C3 H3A 0.93 ?
C4 C5 1.368(8) ?
C4 H4A 0.93 ?
C5 C6 1.341(8) ?
C5 H5A 0.93 ?
C6 N1 1.358(7) ?
C6 H6A 0.93 ?
C8 N7 1.312(7) ?
C8 N8 1.340(7) ?
C8 C9 1.404(8) ?
C9 C10 1.358(8) ?
C9 H9A 0.93 ?
C10 C11 1.361(8) ?
C10 H10A 0.93 ?
C11 C12 1.362(8) ?
C11 H11A 0.93 ?
C12 N7 1.348(7) ?
C12 H12A 0.93 ?
C14 N13 1.332(7) ?
C14 N14 1.344(7) ?
C14 C15 1.361(8) ?
C15 C16 1.361(9) ?
C15 H15A 0.93 ?
C16 C17 1.373(9) ?
C16 H16A 0.93 ?
C17 C18 1.321(8) ?
C17 H17A 0.93 ?
C18 N13 1.345(7) ?
C18 H18A 0.93 ?
N1 Ag1 2.179(4) y
N2 H2A 0.86 ?
N2 H2B 0.86 ?
N7 Ag1 2.392(5) y
N8 H8A 0.86 ?
N8 H8B 0.86 ?
N13 Ag1 2.141(4) y
N14 H14A 0.86 ?
N14 H14B 0.86 ?
N21 O22 1.229(6) ?
N21 O21 1.241(6) ?
N21 O23 1.242(6) ?
O21 Ag1 2.649(4) y

loop_
_geom_hbond_atom_site_label_D
_geom_hbond_atom_site_label_H
_geom_hbond_atom_site_label_A
_geom_hbond_site_symmetry_A
_geom_hbond_distance_DH
_geom_hbond_distance_HA
_geom_hbond_distance_DA
_geom_hbond_angle_DHA
_geom_hbond_publ_flag
N2 H2A O21 . 0.86 2.28 2.983(6) 138.9 y
N2 H2B O22 3_667 0.86 2.12 2.958(6) 164 y
N8 H8A O21 . 0.86 2.1 2.959(6) 172.8 y
N8 H8B O23 3_567 0.86 2.07 2.904(6) 163.8 y
N8 H8B N21 3_567 0.86 2.75 3.545(6) 155 y
N14 H14A N7 . 0.86 2.23 3.089(6) 174 y
N14 H14B O23 3_557 0.86 2.12 2.934(6) 157.8 y
